data_7111571
loop_
_publ_author_name
'Liu, C. W.'
'Chang, How-Wei'
'Fang, Ching-Shiang'
'Sarkar, Bijay'
'Wang, Ju-Chun'

_publ_section_title
;
 Anion-templated syntheses of octanuclear silver clusters from a silver
 dithiophosphate chain
;
_journal_issue 25
_journal_name_full 'Chemical Communications'
_journal_page_first 4571
_journal_page_last 4573
_journal_paper_doi 10.1039/b923388a
_journal_volume 46
_journal_year 2010
_chemical_formula_sum 'C24 H61 Ag8 Cl F6 O12.5 P7 S12'
_chemical_formula_weight 2163.65
_chemical_name_systematic
;
?
;
_space_group_IT_number 167
_symmetry_cell_setting trigonal
_symmetry_space_group_name_Hall '-R 3 2"c'
_symmetry_space_group_name_H-M 'R -3 c :H'
_atom_sites_solution_hydrogens geom
_atom_sites_solution_primary direct
_atom_sites_solution_secondary difmap
_audit_creation_method SHELXL-97
_cell_angle_alpha 90.00
_cell_angle_beta 90.00
_cell_angle_gamma 120.00
_cell_formula_units_Z 12
_cell_length_a 17.6921(8)
_cell_length_b 17.6921(8)
_cell_length_c 73.951(4)
_cell_measurement_reflns_used 3820
_cell_measurement_temperature 296(2)
_cell_measurement_theta_max 21.47
_cell_measurement_theta_min 2.30
_cell_volume 20046.3(17)
_computing_cell_refinement 'Bruker SAINT'
_computing_data_collection 'Bruker APEX2'
_computing_data_reduction 'Bruker SAINT'
_computing_molecular_graphics 'Bruker SHELXTL'
_computing_publication_material 'Bruker SHELXTL'
_computing_structure_refinement 'SHELXL-97 (Sheldrick, 1997)'
_computing_structure_solution 'SHELXS-97 (Sheldrick, 1990)'
_diffrn_ambient_temperature 296(2)
_diffrn_measured_fraction_theta_full 0.999
_diffrn_measured_fraction_theta_max 0.999
_diffrn_measurement_device_type 'Bruker APEX-II CCD'
_diffrn_measurement_method '\f and \w scans'
_diffrn_radiation_monochromator graphite
_diffrn_radiation_source 'fine-focus sealed tube'
_diffrn_radiation_type MoK\a
_diffrn_radiation_wavelength 0.71073
_diffrn_reflns_av_R_equivalents 0.0480
_diffrn_reflns_av_sigmaI/netI 0.0307
_diffrn_reflns_limit_h_max 15
_diffrn_reflns_limit_h_min -20
_diffrn_reflns_limit_k_max 21
_diffrn_reflns_limit_k_min -20
_diffrn_reflns_limit_l_max 87
_diffrn_reflns_limit_l_min -81
_diffrn_reflns_number 25198
_diffrn_reflns_theta_full 25.03
_diffrn_reflns_theta_max 25.03
_diffrn_reflns_theta_min 1.73
_diffrn_standards_number 0
_exptl_absorpt_coefficient_mu 2.936
_exptl_absorpt_correction_T_max 0.5393
_exptl_absorpt_correction_T_min 0.4883
_exptl_absorpt_correction_type multi-scan
_exptl_absorpt_process_details 'Bruker SADABS'
_exptl_crystal_colour colourless
_exptl_crystal_density_diffrn 2.160
_exptl_crystal_density_method 'not measured'
_exptl_crystal_description prism
_exptl_crystal_F_000 12648
_exptl_crystal_size_max 0.28
_exptl_crystal_size_mid 0.27
_exptl_crystal_size_min 0.24
_refine_diff_density_max 1.439
_refine_diff_density_min -0.978
_refine_diff_density_rms 0.118
_refine_ls_extinction_method none
_refine_ls_goodness_of_fit_ref 1.065
_refine_ls_hydrogen_treatment constr
_refine_ls_matrix_type full
_refine_ls_number_parameters 207
_refine_ls_number_reflns 3941
_refine_ls_number_restraints 12
_refine_ls_restrained_S_all 1.078
_refine_ls_R_factor_all 0.0877
_refine_ls_R_factor_gt 0.0560
_refine_ls_shift/su_max 0.001
_refine_ls_shift/su_mean 0.000
_refine_ls_structure_factor_coef Fsqd
_refine_ls_weighting_details 'calc w=1/[\s^2^(Fo^2^)+(0.0601P)^2^+231.2577P] where P=(Fo^2^+2Fc^2^)/3'
_refine_ls_weighting_scheme calc
_refine_ls_wR_factor_gt 0.1413
_refine_ls_wR_factor_ref 0.1620
_reflns_number_gt 2546
_reflns_number_total 3941
_reflns_threshold_expression >2sigma(I)
_cod_data_source_file B923388Asup1.cif
_cod_data_source_block 3
_cod_depositor_comments
;
The following automatic conversions were performed:

'_symmetry_cell_setting' value 'Trigonal' changed to 'trigonal'
according to /home/saulius/struct/CIF-dictionaries/cif_core.dic
dictionary named 'cif_core.dic' version 2.4.2 from 2011-04-26.

Automatic conversion script
Id: cif_fix_values 1891 2012-01-12 08:04:46Z andrius 
;
_cod_original_cell_volume 20046.1(16)
_cod_original_sg_symbol_H-M R-3c
_cod_original_formula_sum 'C24 H61 Ag8 Cl F6 O12.50 P7 S12'
_cod_database_code 7111571

loop_
_symmetry_equiv_pos_as_xyz
'x, y, z'
'-y, x-y, z'
'-x+y, -x, z'
'y, x, -z+1/2'
'x-y, -y, -z+1/2'
'-x, -x+y, -z+1/2'
'x+2/3, y+1/3, z+1/3'
'-y+2/3, x-y+1/3, z+1/3'
'-x+y+2/3, -x+1/3, z+1/3'
'y+2/3, x+1/3, -z+5/6'
'x-y+2/3, -y+1/3, -z+5/6'
'-x+2/3, -x+y+1/3, -z+5/6'
'x+1/3, y+2/3, z+2/3'
'-y+1/3, x-y+2/3, z+2/3'
'-x+y+1/3, -x+2/3, z+2/3'
'y+1/3, x+2/3, -z+7/6'
'x-y+1/3, -y+2/3, -z+7/6'
'-x+1/3, -x+y+2/3, -z+7/6'
'-x, -y, -z'
'y, -x+y, -z'
'x-y, x, -z'
'-y, -x, z-1/2'
'-x+y, y, z-1/2'
'x, x-y, z-1/2'
'-x+2/3, -y+1/3, -z+1/3'
'y+2/3, -x+y+1/3, -z+1/3'
'x-y+2/3, x+1/3, -z+1/3'
'-y+2/3, -x+1/3, z-1/6'
'-x+y+2/3, y+1/3, z-1/6'
'x+2/3, x-y+1/3, z-1/6'
'-x+1/3, -y+2/3, -z+2/3'
'y+1/3, -x+y+2/3, -z+2/3'
'x-y+1/3, x+2/3, -z+2/3'
'-y+1/3, -x+2/3, z+1/6'
'-x+y+1/3, y+2/3, z+1/6'
'x+1/3, x-y+2/3, z+1/6'

loop_
_atom_site_label
_atom_site_type_symbol
_atom_site_fract_x
_atom_site_fract_y
_atom_site_fract_z
_atom_site_U_iso_or_equiv
_atom_site_adp_type
_atom_site_occupancy
_atom_site_symmetry_multiplicity
_atom_site_calc_flag
_atom_site_refinement_flags
_atom_site_disorder_assembly
_atom_site_disorder_group
Ag1 Ag 0.3333 0.6667 0.12693(2) 0.1018(5) Uani 1 3 d S . .
Ag2 Ag 0.17357(5) 0.53335(6) 0.100289(12) 0.0878(3) Uani 1 1 d . . .
Ag3 Ag 0.29334(6) 0.48765(6) 0.075484(12) 0.0932(3) Uani 1 1 d . . .
Ag4 Ag 0.3333 0.6667 0.049401(17) 0.0655(3) Uani 1 3 d S . .
Cl1 Cl 0.3333 0.6667 0.08774(5) 0.0600(9) Uani 1 3 d S . .
S1 S 0.27978(15) 0.77403(14) 0.04702(3) 0.0644(6) Uani 1 1 d . . .
S2 S 0.08738(15) 0.54476(18) 0.07445(3) 0.0785(7) Uani 1 1 d . . .
S3 S 0.2099(2) 0.41288(17) 0.10362(4) 0.0903(8) Uani 1 1 d . A .
S4 S 0.1725(2) 0.6110(2) 0.12919(4) 0.0975(9) Uani 1 1 d . . .
P1 P 0.39023(16) 0.88568(15) 0.05123(3) 0.0666(6) Uani 1 1 d . . .
P2 P 0.2948(2) 0.4413(2) 0.12385(4) 0.0918(9) Uani 1 1 d D . .
P3 P 0.3333 0.6667 0.35711(11) 0.157(3) Uani 1 3 d S . .
F1 F 0.3878(14) 0.7433(14) 0.3455(3) 0.393(14) Uani 1 1 d . . .
F2 F 0.3154(13) 0.7253(11) 0.3668(3) 0.310(9) Uani 1 1 d . . .
O1 O 0.3634(5) 0.9565(4) 0.04757(11) 0.097(2) Uani 1 1 d D . .
O2 O 0.4594(4) 0.8960(4) 0.03671(9) 0.0842(19) Uani 1 1 d . . .
O3 O 0.3146(13) 0.3719(12) 0.1149(3) 0.166(8) Uiso 0.50 1 d PD A 1
O3' O 0.3331(12) 0.3797(11) 0.1282(2) 0.129(6) Uiso 0.50 1 d PD A 2
O4 O 0.2445(6) 0.3954(8) 0.14157(10) 0.158(4) Uani 1 1 d D A .
C1 C 0.4286(12) 1.0493(12) 0.0469(3) 0.112(4) Uiso 0.67 1 d PD B 1
H1A H 0.4762 1.0588 0.0389 0.134 Uiso 0.67 1 calc PR B 1
H1B H 0.4521 1.0703 0.0589 0.134 Uiso 0.67 1 calc PR B 1
C2 C 0.3832(16) 1.0973(16) 0.0397(3) 0.137(8) Uiso 0.67 1 d PD B 1
H2A H 0.4177 1.1583 0.0426 0.205 Uiso 0.67 1 calc PR B 1
H2B H 0.3267 1.0737 0.0453 0.205 Uiso 0.67 1 calc PR B 1
H2C H 0.3767 1.0903 0.0269 0.205 Uiso 0.67 1 calc PR B 1
C1' C 0.401(3) 1.0367(14) 0.0590(4) 0.112(4) Uiso 0.33 1 d PD B 2
H1'A H 0.4628 1.0590 0.0608 0.134 Uiso 0.33 1 calc PR B 2
H1'B H 0.3729 1.0224 0.0708 0.134 Uiso 0.33 1 calc PR B 2
C2' C 0.387(2) 1.106(2) 0.0501(5) 0.091(10) Uiso 0.33 1 d PD B 2
H2'A H 0.4381 1.1624 0.0517 0.137 Uiso 0.33 1 calc PR B 2
H2'B H 0.3375 1.1060 0.0554 0.137 Uiso 0.33 1 calc PR B 2
H2'C H 0.3769 1.0939 0.0374 0.137 Uiso 0.33 1 calc PR B 2
C3 C 0.4392(9) 0.8724(9) 0.01828(14) 0.110(4) Uani 1 1 d . B .
H3A H 0.4093 0.9010 0.0133 0.131 Uiso 1 1 calc R . .
H3B H 0.4006 0.8098 0.0173 0.131 Uiso 1 1 calc R . .
C4 C 0.5194(11) 0.8980(13) 0.0080(2) 0.165(7) Uani 1 1 d . . .
H4A H 0.5050 0.8823 -0.0045 0.248 Uiso 1 1 calc R B .
H4B H 0.5481 0.8685 0.0128 0.248 Uiso 1 1 calc R . .
H4C H 0.5575 0.9599 0.0090 0.248 Uiso 1 1 calc R . .
C5 C 0.4027(14) 0.3892(16) 0.1188(4) 0.112(4) Uiso 0.50 1 d PD A 1
H5A H 0.4251 0.4343 0.1280 0.134 Uiso 0.50 1 calc PR A 1
H5B H 0.4363 0.4161 0.1080 0.134 Uiso 0.50 1 calc PR A 1
C6 C 0.4296(19) 0.3245(17) 0.1247(4) 0.131(10) Uiso 0.50 1 d PD A 1
H6A H 0.4877 0.3553 0.1296 0.197 Uiso 0.50 1 calc PR A 1
H6B H 0.4280 0.2901 0.1146 0.197 Uiso 0.50 1 calc PR A 1
H6C H 0.3901 0.2870 0.1339 0.197 Uiso 0.50 1 calc PR A 1
C5' C 0.3590(15) 0.3460(18) 0.1126(3) 0.112(4) Uiso 0.50 1 d PD A 2
H5'A H 0.3542 0.3768 0.1022 0.134 Uiso 0.50 1 calc PR A 2
H5'B H 0.3128 0.2858 0.1113 0.134 Uiso 0.50 1 calc PR A 2
C6' C 0.4434(14) 0.3447(17) 0.1098(4) 0.108(7) Uiso 0.50 1 d PD A 2
H6'A H 0.4415 0.3179 0.0984 0.163 Uiso 0.50 1 calc PR A 2
H6'B H 0.4504 0.3119 0.1194 0.163 Uiso 0.50 1 calc PR A 2
H6'C H 0.4918 0.4034 0.1100 0.163 Uiso 0.50 1 calc PR A 2
C7 C 0.1737(12) 0.4064(13) 0.1483(2) 0.186(8) Uani 1 1 d D . .
H7A H 0.1329 0.3968 0.1386 0.223 Uiso 1 1 calc R A .
H7B H 0.1965 0.4654 0.1528 0.223 Uiso 1 1 calc R . .
C8 C 0.1278(12) 0.3422(9) 0.16327(19) 0.174(8) Uani 1 1 d D A .
H8A H 0.0796 0.3478 0.1675 0.261 Uiso 1 1 calc R . .
H8B H 0.1678 0.3536 0.1731 0.261 Uiso 1 1 calc R . .
H8C H 0.1067 0.2840 0.1588 0.261 Uiso 1 1 calc R . .
O5 O 0.582(3) 0.284(2) 0.0838(6) 0.092(12) Uiso 0.17 1 d P . .

loop_
_atom_site_aniso_label
_atom_site_aniso_U_11
_atom_site_aniso_U_22
_atom_site_aniso_U_33
_atom_site_aniso_U_23
_atom_site_aniso_U_13
_atom_site_aniso_U_12
Ag1 0.1114(8) 0.1114(8) 0.0826(10) 0.000 0.000 0.0557(4)
Ag2 0.0763(5) 0.0923(6) 0.0866(6) 0.0011(4) 0.0094(4) 0.0359(5)
Ag3 0.1030(7) 0.1145(7) 0.0827(6) 0.0232(5) 0.0199(5) 0.0699(6)
Ag4 0.0599(4) 0.0599(4) 0.0767(8) 0.000 0.000 0.0300(2)
Cl1 0.0605(13) 0.0605(13) 0.059(2) 0.000 0.000 0.0302(6)
S1 0.0661(13) 0.0607(13) 0.0707(14) -0.0037(11) -0.0102(11) 0.0349(11)
S2 0.0568(13) 0.0956(18) 0.0785(16) -0.0121(14) 0.0044(12) 0.0347(13)
S3 0.104(2) 0.0685(16) 0.0813(17) 0.0124(13) 0.0153(15) 0.0302(15)
S4 0.106(2) 0.096(2) 0.0819(19) 0.0012(15) 0.0260(16) 0.0445(18)
P1 0.0742(15) 0.0553(13) 0.0707(15) 0.0038(11) -0.0059(12) 0.0327(12)
P2 0.102(2) 0.103(2) 0.093(2) 0.0373(17) 0.0300(17) 0.0680(19)
P3 0.193(5) 0.193(5) 0.087(5) 0.000 0.000 0.096(3)
F1 0.35(3) 0.49(3) 0.42(2) 0.30(2) 0.23(2) 0.26(2)
F2 0.297(19) 0.238(17) 0.39(2) -0.081(16) 0.09(2) 0.134(14)
O1 0.109(5) 0.060(4) 0.127(6) -0.002(4) -0.028(5) 0.047(4)
O2 0.078(4) 0.083(5) 0.075(4) 0.001(4) 0.000(4) 0.027(4)
O4 0.130(8) 0.210(11) 0.121(8) 0.071(8) 0.023(6) 0.075(8)
C3 0.120(10) 0.126(10) 0.069(7) 0.015(7) 0.008(7) 0.052(8)
C4 0.144(14) 0.25(2) 0.115(12) 0.024(13) 0.039(11) 0.111(15)
C7 0.24(2) 0.28(3) 0.120(13) 0.040(15) 0.032(15) 0.19(2)
C8 0.176(16) 0.133(13) 0.114(12) -0.023(10) 0.032(11) 0.004(11)

loop_
_atom_type_symbol
_atom_type_description
_atom_type_scat_dispersion_real
_atom_type_scat_dispersion_imag
_atom_type_scat_source
C C 0.0033 0.0016 'International Tables Vol C Tables 4.2.6.8 and 6.1.1.4'
H H 0.0000 0.0000 'International Tables Vol C Tables 4.2.6.8 and 6.1.1.4'
O O 0.0106 0.0060 'International Tables Vol C Tables 4.2.6.8 and 6.1.1.4'
F F 0.0171 0.0103 'International Tables Vol C Tables 4.2.6.8 and 6.1.1.4'
P P 0.1023 0.0942 'International Tables Vol C Tables 4.2.6.8 and 6.1.1.4'
S S 0.1246 0.1234 'International Tables Vol C Tables 4.2.6.8 and 6.1.1.4'
Cl Cl 0.1484 0.1585 'International Tables Vol C Tables 4.2.6.8 and 6.1.1.4'
Ag Ag -0.8971 1.1015 'International Tables Vol C Tables 4.2.6.8 and 6.1.1.4'

loop_
_geom_angle_atom_site_label_1
_geom_angle_atom_site_label_2
_geom_angle_atom_site_label_3
_geom_angle
_geom_angle_site_symmetry_1
_geom_angle_site_symmetry_3
S4 Ag1 S4 119.560(18) . 3_565
S4 Ag1 S4 119.560(18) . 2_665
S4 Ag1 S4 119.560(19) 3_565 2_665
S4 Ag1 Cl1 93.82(8) . .
S4 Ag1 Cl1 93.82(8) 3_565 .
S4 Ag1 Cl1 93.82(8) 2_665 .
S4 Ag1 Ag2 91.33(8) . 3_565
S4 Ag1 Ag2 50.03(7) 3_565 3_565
S4 Ag1 Ag2 137.67(8) 2_665 3_565
Cl1 Ag1 Ag2 53.10(3) . 3_565
S4 Ag1 Ag2 50.03(7) . .
S4 Ag1 Ag2 137.67(8) 3_565 .
S4 Ag1 Ag2 91.33(8) 2_665 .
Cl1 Ag1 Ag2 53.10(3) . .
Ag2 Ag1 Ag2 87.67(4) 3_565 .
S4 Ag1 Ag2 137.67(8) . 2_665
S4 Ag1 Ag2 91.33(8) 3_565 2_665
S4 Ag1 Ag2 50.03(7) 2_665 2_665
Cl1 Ag1 Ag2 53.10(3) . 2_665
Ag2 Ag1 Ag2 87.67(4) 3_565 2_665
Ag2 Ag1 Ag2 87.67(4) . 2_665
S2 Ag2 S3 124.18(10) . .
S2 Ag2 S4 115.20(11) . .
S3 Ag2 S4 116.56(11) . .
S2 Ag2 Cl1 94.49(9) . .
S3 Ag2 Cl1 99.70(7) . .
S4 Ag2 Cl1 95.81(9) . .
S2 Ag2 Ag3 95.14(6) . .
S3 Ag2 Ag3 50.39(6) . .
S4 Ag2 Ag3 143.42(9) . .
Cl1 Ag2 Ag3 60.16(4) . .
S2 Ag2 Ag1 137.51(7) . .
S3 Ag2 Ag1 93.25(7) . .
S4 Ag2 Ag1 49.04(8) . .
Cl1 Ag2 Ag1 56.38(7) . .
Ag3 Ag2 Ag1 94.85(3) . .
S3 Ag3 S1 124.67(10) . 2_665
S3 Ag3 S2 118.88(10) . 2_665
S1 Ag3 S2 116.36(8) 2_665 2_665
S3 Ag3 Ag2 50.83(7) . .
S1 Ag3 Ag2 91.82(6) 2_665 .
S2 Ag3 Ag2 133.46(7) 2_665 .
S1 Ag4 S1 119.515(15) . 2_665
S1 Ag4 S1 119.515(15) . 3_565
S1 Ag4 S1 119.515(15) 2_665 3_565
S1 Ag4 Cl1 94.01(6) . .
S1 Ag4 Cl1 94.01(6) 2_665 .
S1 Ag4 Cl1 94.01(6) 3_565 .
Ag2 Cl1 Ag2 109.46(7) 3_565 .
Ag2 Cl1 Ag2 109.46(7) 3_565 2_665
Ag2 Cl1 Ag2 109.46(7) . 2_665
Ag2 Cl1 Ag4 109.48(7) 3_565 .
Ag2 Cl1 Ag4 109.48(7) . .
Ag2 Cl1 Ag4 109.48(7) 2_665 .
Ag2 Cl1 Ag1 70.52(7) 3_565 .
Ag2 Cl1 Ag1 70.52(7) . .
Ag2 Cl1 Ag1 70.52(7) 2_665 .
Ag4 Cl1 Ag1 180.0 . .
P1 S1 Ag3 113.49(13) . 3_565
P1 S1 Ag4 100.65(11) . .
Ag3 S1 Ag4 87.01(8) 3_565 .
P1 S2 Ag2 111.16(13) 2_665 .
P1 S2 Ag3 104.61(13) 2_665 3_565
Ag2 S2 Ag3 85.85(8) . 3_565
P2 S3 Ag3 108.53(15) . .
P2 S3 Ag2 109.70(15) . .
Ag3 S3 Ag2 78.78(8) . .
P2 S4 Ag1 110.63(16) 3_565 .
P2 S4 Ag2 110.79(16) 3_565 .
Ag1 S4 Ag2 80.93(9) . .
O1 P1 O2 108.6(4) . .
O1 P1 S1 103.1(3) . .
O2 P1 S1 109.3(3) . .
O1 P1 S2 109.7(3) . 3_565
O2 P1 S2 102.9(3) . 3_565
S1 P1 S2 122.75(15) . 3_565
O4 P2 O3' 78.4(8) . .
O4 P2 O3 103.8(10) . .
O3' P2 O3 37.9(9) . .
O4 P2 S4 110.2(5) . 2_665
O3' P2 S4 106.3(8) . 2_665
O3 P2 S4 121.6(8) . 2_665
O4 P2 S3 109.6(4) . .
O3' P2 S3 120.5(7) . .
O3 P2 S3 85.4(8) . .
S4 P2 S3 122.91(18) 2_665 .
F2 P3 F2 96.7(12) . 2_665
F2 P3 F2 96.7(12) . 3_565
F2 P3 F2 96.7(12) 2_665 3_565
F2 P3 F1 88.8(12) . 2_665
F2 P3 F1 84.7(12) 2_665 2_665
F2 P3 F1 174.2(14) 3_565 2_665
F2 P3 F1 84.7(12) . .
F2 P3 F1 174.2(14) 2_665 .
F2 P3 F1 88.8(12) 3_565 .
F1 P3 F1 89.8(14) 2_665 .
F2 P3 F1 174.2(14) . 3_565
F2 P3 F1 88.8(12) 2_665 3_565
F2 P3 F1 84.7(12) 3_565 3_565
F1 P3 F1 89.8(14) 2_665 3_565
F1 P3 F1 89.8(14) . 3_565
C1 O1 C1' 39.3(15) . .
C1 O1 P1 121.3(8) . .
C1' O1 P1 119.6(12) . .
C3 O2 P1 123.8(7) . .
C5 O3 P2 112.4(15) . .
C5' O3' P2 116.6(14) . .
C7 O4 P2 121.6(9) . .
O1 C1 C2 107.4(16) . .
O1 C1 H1A 110.2 . .
C2 C1 H1A 110.2 . .
O1 C1 H1B 110.2 . .
C2 C1 H1B 110.2 . .
H1A C1 H1B 108.5 . .
C1 C2 H2A 109.5 . .
C1 C2 H2B 109.5 . .
H2A C2 H2B 109.5 . .
C1 C2 H2C 109.5 . .
H2A C2 H2C 109.5 . .
H2B C2 H2C 109.5 . .
O1 C1' C2' 110(2) . .
O1 C1' H1'A 109.6 . .
C2' C1' H1'A 109.6 . .
O1 C1' H1'B 109.6 . .
C2' C1' H1'B 109.6 . .
H1'A C1' H1'B 108.1 . .
C1' C2' H2'A 109.5 . .
C1' C2' H2'B 109.5 . .
H2'A C2' H2'B 109.5 . .
C1' C2' H2'C 109.5 . .
H2'A C2' H2'C 109.5 . .
H2'B C2' H2'C 109.5 . .
O2 C3 C4 110.2(12) . .
O2 C3 H3A 109.6 . .
C4 C3 H3A 109.6 . .
O2 C3 H3B 109.6 . .
C4 C3 H3B 109.6 . .
H3A C3 H3B 108.1 . .
C3 C4 H4A 109.5 . .
C3 C4 H4B 109.5 . .
H4A C4 H4B 109.5 . .
C3 C4 H4C 109.5 . .
H4A C4 H4C 109.5 . .
H4B C4 H4C 109.5 . .
O3 C5 C6 127(2) . .
O3 C5 H5A 105.4 . .
C6 C5 H5A 105.4 . .
O3 C5 H5B 105.4 . .
C6 C5 H5B 105.4 . .
H5A C5 H5B 106.0 . .
C5 C6 H6A 109.5 . .
C5 C6 H6B 109.5 . .
H6A C6 H6B 109.5 . .
C5 C6 H6C 109.5 . .
H6A C6 H6C 109.5 . .
H6B C6 H6C 109.5 . .
O3' C5' C6' 128(2) . .
O3' C5' H5'A 105.2 . .
C6' C5' H5'A 105.2 . .
O3' C5' H5'B 105.2 . .
C6' C5' H5'B 105.2 . .
H5'A C5' H5'B 105.9 . .
C5' C6' H6'A 109.5 . .
C5' C6' H6'B 109.5 . .
H6'A C6' H6'B 109.5 . .
C5' C6' H6'C 109.5 . .
H6'A C6' H6'C 109.5 . .
H6'B C6' H6'C 109.5 . .
O4 C7 C8 109.2(12) . .
O4 C7 H7A 109.8 . .
C8 C7 H7A 109.8 . .
O4 C7 H7B 109.8 . .
C8 C7 H7B 109.8 . .
H7A C7 H7B 108.3 . .
C7 C8 H8A 109.5 . .
C7 C8 H8B 109.5 . .
H8A C8 H8B 109.5 . .
C7 C8 H8C 109.5 . .
H8A C8 H8C 109.5 . .
H8B C8 H8C 109.5 . .
O5 O5 O5 119.7(8) 16_544 17_554

loop_
_geom_bond_atom_site_label_1
_geom_bond_atom_site_label_2
_geom_bond_distance
_geom_bond_site_symmetry_2
Ag1 S4 2.509(3) .
Ag1 S4 2.509(3) 3_565
Ag1 S4 2.509(3) 2_665
Ag1 Cl1 2.898(4) .
Ag1 Ag2 3.2813(13) 3_565
Ag1 Ag2 3.2813(13) .
Ag1 Ag2 3.2813(13) 2_665
Ag2 S2 2.515(3) .
Ag2 S3 2.527(3) .
Ag2 S4 2.546(3) .
Ag2 Cl1 2.7834(14) .
Ag2 Ag3 3.1972(12) .
Ag3 S3 2.511(3) .
Ag3 S1 2.517(3) 2_665
Ag3 S2 2.524(3) 2_665
Ag4 S1 2.517(2) .
Ag4 S1 2.517(2) 2_665
Ag4 S1 2.517(2) 3_565
Ag4 Cl1 2.835(4) .
Cl1 Ag2 2.7834(14) 3_565
Cl1 Ag2 2.7834(14) 2_665
S1 P1 1.989(3) .
S1 Ag3 2.517(3) 3_565
S2 P1 2.006(3) 2_665
S2 Ag3 2.524(3) 3_565
S3 P2 1.999(5) .
S4 P2 1.977(5) 3_565
P1 O1 1.569(7) .
P1 O2 1.569(7) .
P1 S2 2.006(3) 3_565
P2 O4 1.564(5) .
P2 O3' 1.577(5) .
P2 O3 1.582(5) .
P2 S4 1.977(5) 2_665
P3 F2 1.423(12) .
P3 F2 1.423(12) 2_665
P3 F2 1.423(12) 3_565
P3 F1 1.482(14) 2_665
P3 F1 1.482(14) .
P3 F1 1.482(14) 3_565
O1 C1 1.46(2) .
O1 C1' 1.494(10) .
O2 C3 1.418(12) .
O3 C5 1.459(10) .
O3' C5' 1.471(10) .
O4 C7 1.450(9) .
C1 C2 1.527(10) .
C1 H1A 0.9700 .
C1 H1B 0.9700 .
C2 H2A 0.9600 .
C2 H2B 0.9600 .
C2 H2C 0.9600 .
C1' C2' 1.519(10) .
C1' H1'A 0.9700 .
C1' H1'B 0.9700 .
C2' H2'A 0.9600 .
C2' H2'B 0.9600 .
C2' H2'C 0.9600 .
C3 C4 1.466(18) .
C3 H3A 0.9700 .
C3 H3B 0.9700 .
C4 H4A 0.9600 .
C4 H4B 0.9600 .
C4 H4C 0.9600 .
C5 C6 1.507(10) .
C5 H5A 0.9700 .
C5 H5B 0.9700 .
C6 H6A 0.9600 .
C6 H6B 0.9600 .
C6 H6C 0.9600 .
C5' C6' 1.521(10) .
C5' H5'A 0.9700 .
C5' H5'B 0.9700 .
C6' H6'A 0.9600 .
C6' H6'B 0.9600 .
C6' H6'C 0.9600 .
C7 C8 1.499(9) .
C7 H7A 0.9700 .
C7 H7B 0.9700 .
C8 H8A 0.9600 .
C8 H8B 0.9600 .
C8 H8C 0.9600 .
O5 O5 1.08(7) 16_544
O5 O5 1.51(8) 17_554
